data_7051944
loop_
_publ_author_name
'Degtyarenko, Anna S.'
'Solntsev, Pavlo V.'
'Krautscheid, Harald'
'Rusanov, Eduard B.'
'Chernega, Alexander N.'
'Domasevitch, Konstantin V.'

_publ_section_title
;
 Copper(i) and silver(i) coordination frameworks involving extended
 bipyridazine bridges
;
_journal_issue 11
_journal_name_full 'New Journal of Chemistry'
_journal_page_first 1910
_journal_paper_doi 10.1039/b801231h
_journal_volume 32
_journal_year 2008
_chemical_formula_sum 'C48 H44 Ag4 Cl6 N12 O12 S4'
_chemical_formula_weight 1753.37
_chemical_name_systematic
;
Silver(I) Methanesulfonate 4:3 complex with
1,4-bi(pyridazin-4-yl)benzene, solvate with 2 Chloroform
;
_space_group_IT_number 14
_space_group_name_Hall '-P 2ybc'
_symmetry_cell_setting monoclinic
_symmetry_Int_Tables_number 14
_symmetry_space_group_name_Hall '-P 2ybc'
_symmetry_space_group_name_H-M 'P 1 21/c 1'
_atom_sites_solution_hydrogens geom
_atom_sites_solution_primary direct
_atom_sites_solution_secondary difmap
_audit_creation_method SHELXL-97
_cell_angle_alpha 90.00
_cell_angle_beta 99.346(5)
_cell_angle_gamma 90.00
_cell_formula_units_Z 4
_cell_length_a 19.3101(19)
_cell_length_b 17.3714(15)
_cell_length_c 18.1903(15)
_cell_measurement_reflns_used 10705
_cell_measurement_temperature 213(2)
_cell_measurement_theta_max 25.35
_cell_measurement_theta_min 3.81
_cell_volume 6020.8(9)
_computing_cell_refinement 'SMART-NT (Bruker, 1998)'
_computing_data_collection 'SMART-NT (Bruker, 1998)'
_computing_data_reduction 'SMART-NT (Bruker, 1998)'
_computing_molecular_graphics 'Diamond 2.1e (Brandenburg, 1999)'
_computing_publication_material 'WinGX 1.700.00 (Farrugia, 1999)'
_computing_structure_refinement 'SHELXL-97 (Sheldrick, 1997)'
_computing_structure_solution 'SHELXS-97 (Sheldrick, 1997)'
_diffrn_ambient_temperature 213(2)
_diffrn_measured_fraction_theta_full 0.972
_diffrn_measured_fraction_theta_max 0.972
_diffrn_measurement_device_type 'Siemens SMART CCD area-detector diffractometer'
_diffrn_measurement_method '\w scans'
_diffrn_radiation_monochromator graphite
_diffrn_radiation_source 'fine-focus sealed tube'
_diffrn_radiation_type MoK\a
_diffrn_radiation_wavelength 0.71073
_diffrn_reflns_av_R_equivalents 0.0680
_diffrn_reflns_av_sigmaI/netI 0.1031
_diffrn_reflns_limit_h_max 19
_diffrn_reflns_limit_h_min -23
_diffrn_reflns_limit_k_max 17
_diffrn_reflns_limit_k_min -20
_diffrn_reflns_limit_l_max 20
_diffrn_reflns_limit_l_min -21
_diffrn_reflns_number 25245
_diffrn_reflns_theta_full 25.35
_diffrn_reflns_theta_max 25.35
_diffrn_reflns_theta_min 3.81
_diffrn_standards_decay_% 20
_exptl_absorpt_coefficient_mu 1.757
_exptl_absorpt_correction_T_max 0.7202
_exptl_absorpt_correction_T_min 0.6484
_exptl_absorpt_correction_type empirical
_exptl_absorpt_process_details 'SADABS (Sheldrick, 1996)'
_exptl_crystal_colour yellow
_exptl_crystal_density_diffrn 1.934
_exptl_crystal_density_method 'not measured'
_exptl_crystal_description plate
_exptl_crystal_F_000 3464
_exptl_crystal_size_max 0.27
_exptl_crystal_size_mid 0.21
_exptl_crystal_size_min 0.20
_refine_diff_density_max 0.982
_refine_diff_density_min -1.874
_refine_diff_density_rms 0.144
_refine_ls_extinction_coef 0.0011(2)
_refine_ls_extinction_expression Fc^*^=kFc[1+0.001xFc^2^\l^3^/sin(2\q)]^-1/4^
_refine_ls_extinction_method SHELXL
_refine_ls_goodness_of_fit_ref 1.088
_refine_ls_hydrogen_treatment constr
_refine_ls_matrix_type full
_refine_ls_number_parameters 713
_refine_ls_number_reflns 10705
_refine_ls_number_restraints 14
_refine_ls_restrained_S_all 1.088
_refine_ls_R_factor_all 0.1191
_refine_ls_R_factor_gt 0.0932
_refine_ls_shift/su_max 0.004
_refine_ls_shift/su_mean 0.000
_refine_ls_structure_factor_coef Fsqd
_refine_ls_weighting_details 'calc w=1/[\s^2^(Fo^2^)+(0.0850P)^2^+40.2604P] where P=(Fo^2^+2Fc^2^)/3'
_refine_ls_weighting_scheme calc
_refine_ls_wR_factor_gt 0.2418
_refine_ls_wR_factor_ref 0.2555
_reflns_number_gt 7019
_reflns_number_total 10705
_reflns_threshold_expression >2sigma(I)
_cod_data_source_file b801231h.txt
_cod_data_source_block (6)
_cod_original_sg_symbol_H-M 'P 21/c'
_cod_database_code 7051944

loop_
_symmetry_equiv_pos_as_xyz
'x, y, z'
'-x, y+1/2, -z+1/2'
'-x, -y, -z'
'x, -y-1/2, z-1/2'

loop_
_atom_site_label
_atom_site_type_symbol
_atom_site_fract_x
_atom_site_fract_y
_atom_site_fract_z
_atom_site_U_iso_or_equiv
_atom_site_adp_type
_atom_site_occupancy
_atom_site_symmetry_multiplicity
_atom_site_calc_flag
_atom_site_refinement_flags
_atom_site_disorder_assembly
_atom_site_disorder_group
Ag1 Ag 0.25729(4) 0.13552(5) 0.25530(4) 0.0495(3) Uani 1 1 d . . .
Ag2 Ag 0.38938(4) 0.02106(7) 0.34088(5) 0.0630(3) Uani 1 1 d . . .
Ag3 Ag 0.23864(5) -0.07180(6) 0.24021(5) 0.0585(3) Uani 1 1 d . . .
Ag4 Ag 0.10674(4) 0.05295(7) 0.15644(5) 0.0637(3) Uani 1 1 d . . .
S1 S 0.3638(2) 0.2431(2) 0.4052(3) 0.0899(13) Uani 1 1 d . . .
S2 S 0.4034(2) -0.1597(2) 0.2584(2) 0.0867(13) Uani 1 1 d . . .
S3 S 0.0663(2) -0.1335(3) 0.2119(3) 0.1028(17) Uani 1 1 d . . .
N1 N 0.3449(4) 0.1168(4) 0.1935(4) 0.0382(17) Uani 1 1 d . . .
N2 N 0.3944(4) 0.0690(5) 0.2236(4) 0.0393(18) Uani 1 1 d . . .
N3 N 0.8043(5) -0.0224(6) -0.0959(5) 0.058(2) Uani 1 1 d . . .
N4 N 0.7558(4) 0.0291(5) -0.1243(4) 0.044(2) Uani 1 1 d . . .
N5 N 0.2955(4) -0.0021(5) 0.3956(4) 0.0408(18) Uani 1 1 d . . .
N6 N 0.2390(4) -0.0412(4) 0.3607(4) 0.0403(19) Uani 1 1 d . . .
N7 N -0.1661(4) -0.1255(5) 0.6857(4) 0.0425(19) Uani 1 1 d . . .
N8 N -0.1101(4) -0.0878(5) 0.7205(4) 0.0388(18) Uani 1 1 d . . .
N9 N 0.4955(5) 0.0714(8) 0.4022(6) 0.075(3) Uani 1 1 d . . .
N10 N 0.5055(7) 0.0948(8) 0.4712(7) 0.093(4) Uani 1 1 d . . .
N11 N 0.9984(5) 0.3930(7) 0.6060(6) 0.073(3) Uani 1 1 d . . .
N12 N 0.9692(10) 0.4027(11) 0.5354(9) 0.138(7) Uani 1 1 d . . .
C1 C 0.3525(5) 0.1505(6) 0.1329(5) 0.047(2) Uani 1 1 d . . .
H1 H 0.3176 0.1858 0.1128 0.056 Uiso 1 1 calc R . .
C2 C 0.4086(5) 0.1392(6) 0.0939(6) 0.049(3) Uani 1 1 d . . .
H2 H 0.4105 0.1650 0.0489 0.058 Uiso 1 1 calc R . .
C3 C 0.4600(5) 0.0899(6) 0.1234(5) 0.039(2) Uani 1 1 d . . .
C4 C 0.4502(4) 0.0547(6) 0.1895(5) 0.039(2) Uani 1 1 d . . .
H4 H 0.4841 0.0193 0.2115 0.047 Uiso 1 1 calc R . .
C5 C 0.7995(6) -0.0554(12) -0.0307(6) 0.100(6) Uani 1 1 d . . .
H5 H 0.8333 -0.0920 -0.0109 0.120 Uiso 1 1 calc R . .
C6 C 0.7455(6) -0.0369(10) 0.0087(6) 0.080(5) Uani 1 1 d . . .
H6 H 0.7440 -0.0597 0.0553 0.096 Uiso 1 1 calc R . .
C7 C 0.6948(5) 0.0145(7) -0.0206(5) 0.045(2) Uani 1 1 d . . .
C8 C 0.7032(5) 0.0449(6) -0.0888(5) 0.040(2) Uani 1 1 d . . .
H8 H 0.6688 0.0794 -0.1116 0.048 Uiso 1 1 calc R . .
C9 C 0.5203(5) 0.0723(6) 0.0877(5) 0.039(2) Uani 1 1 d . . .
C10 C 0.5529(5) 0.0017(6) 0.0983(5) 0.041(2) Uani 1 1 d . . .
H10 H 0.5363 -0.0349 0.1294 0.049 Uiso 1 1 calc R . .
C11 C 0.6103(5) -0.0162(6) 0.0636(6) 0.045(2) Uani 1 1 d . . .
H11 H 0.6327 -0.0641 0.0727 0.054 Uiso 1 1 calc R . .
C12 C 0.6342(5) 0.0347(6) 0.0167(5) 0.036(2) Uani 1 1 d . . .
C13 C 0.5993(6) 0.1054(6) 0.0039(7) 0.060(3) Uani 1 1 d . . .
H13 H 0.6144 0.1412 -0.0289 0.072 Uiso 1 1 calc R . .
C14 C 0.5446(6) 0.1225(6) 0.0381(7) 0.059(3) Uani 1 1 d . . .
H14 H 0.5219 0.1702 0.0281 0.070 Uiso 1 1 calc R . .
C15 C 0.2966(5) 0.0179(7) 0.4663(5) 0.049(3) Uani 1 1 d . . .
H15 H 0.3370 0.0423 0.4916 0.059 Uiso 1 1 calc R . .
C16 C 0.2419(5) 0.0048(7) 0.5042(5) 0.053(3) Uani 1 1 d . . .
H16 H 0.2439 0.0224 0.5534 0.064 Uiso 1 1 calc R . .
C17 C 0.1841(5) -0.0346(5) 0.4690(5) 0.039(2) Uani 1 1 d . . .
C18 C 0.1853(5) -0.0553(6) 0.3953(6) 0.045(2) Uani 1 1 d . . .
H18 H 0.1459 -0.0805 0.3688 0.054 Uiso 1 1 calc R . .
C19 C -0.1651(5) -0.1536(6) 0.6204(6) 0.049(3) Uani 1 1 d . . .
H19 H -0.2040 -0.1824 0.5978 0.059 Uiso 1 1 calc R . .
C20 C -0.1088(6) -0.1435(7) 0.5809(6) 0.055(3) Uani 1 1 d . . .
H20 H -0.1106 -0.1638 0.5327 0.066 Uiso 1 1 calc R . .
C21 C -0.0522(5) -0.1040(6) 0.6141(5) 0.045(2) Uani 1 1 d . . .
C22 C -0.0550(5) -0.0772(6) 0.6867(5) 0.044(2) Uani 1 1 d . . .
H22 H -0.0160 -0.0506 0.7123 0.053 Uiso 1 1 calc R . .
C23 C 0.1226(4) -0.0514(5) 0.5070(5) 0.035(2) Uani 1 1 d . . .
C24 C 0.1061(5) -0.0043(6) 0.5616(5) 0.046(2) Uani 1 1 d . . .
H24 H 0.1337 0.0395 0.5755 0.055 Uiso 1 1 calc R . .
C25 C 0.0493(5) -0.0202(6) 0.5968(5) 0.042(2) Uani 1 1 d . . .
H25 H 0.0373 0.0137 0.6329 0.051 Uiso 1 1 calc R . .
C26 C 0.0095(5) -0.0874(6) 0.5782(5) 0.044(2) Uani 1 1 d . . .
C27 C 0.0240(5) -0.1344(6) 0.5207(6) 0.050(3) Uani 1 1 d . . .
H27 H -0.0041 -0.1777 0.5060 0.060 Uiso 1 1 calc R . .
C28 C 0.0811(5) -0.1164(6) 0.4852(6) 0.045(2) Uani 1 1 d . . .
H28 H 0.0916 -0.1479 0.4465 0.054 Uiso 1 1 calc R . .
C29 C 0.5457(6) 0.0743(13) 0.3635(7) 0.116(8) Uani 1 1 d . . .
H29 H 0.5435 0.0457 0.3193 0.139 Uiso 1 1 calc R . .
C30 C 0.6006(8) 0.1188(17) 0.3879(10) 0.154(11) Uani 1 1 d . . .
H30 H 0.6331 0.1262 0.3553 0.185 Uiso 1 1 calc R . .
C31 C 0.6147(6) 0.1554(8) 0.4566(6) 0.062(3) Uani 1 1 d . . .
C32 C 0.5660(7) 0.1379(8) 0.4997(7) 0.066(3) Uani 1 1 d . . .
H32 H 0.5725 0.1547 0.5494 0.079 Uiso 1 1 calc R . .
C33 C 0.9696(7) 0.3451(11) 0.6510(7) 0.087(5) Uani 1 1 d . . .
H33 H 0.9927 0.3356 0.6997 0.104 Uiso 1 1 calc R . .
C34 C 0.9104(7) 0.3124(12) 0.6269(8) 0.102(6) Uani 1 1 d . . .
H34 H 0.8901 0.2819 0.6604 0.123 Uiso 1 1 calc R . .
C35 C 0.8741(6) 0.3197(7) 0.5533(7) 0.059(3) Uani 1 1 d . . .
C36 C 0.9073(8) 0.3649(9) 0.5081(8) 0.086(5) Uani 1 1 d . . .
H36 H 0.8877 0.3704 0.4576 0.103 Uiso 1 1 calc R . .
C37 C 0.6806(6) 0.1988(7) 0.4815(6) 0.057(3) Uani 1 1 d . . .
C38 C 0.7060(6) 0.2078(7) 0.5560(7) 0.064(3) Uani 1 1 d . . .
H38 H 0.6809 0.1867 0.5914 0.077 Uiso 1 1 calc R . .
C39 C 0.7678(6) 0.2474(7) 0.5802(6) 0.061(3) Uani 1 1 d . . .
H39 H 0.7843 0.2525 0.6316 0.073 Uiso 1 1 calc R . .
C40 C 0.8058(6) 0.2798(7) 0.5288(7) 0.059(3) Uani 1 1 d . . .
C41 C 0.7793(7) 0.2702(8) 0.4550(7) 0.071(3) Uani 1 1 d . . .
H41 H 0.8036 0.2923 0.4195 0.085 Uiso 1 1 calc R . .
C42 C 0.7189(6) 0.2299(9) 0.4300(7) 0.073(4) Uani 1 1 d . . .
H42 H 0.7035 0.2233 0.3786 0.087 Uiso 1 1 calc R . .
C43 C 0.4127(13) 0.2709(12) 0.3377(13) 0.145(9) Uani 1 1 d . . .
H43A H 0.4458 0.2305 0.3308 0.218 Uiso 1 1 calc R . .
H43B H 0.4382 0.3178 0.3534 0.218 Uiso 1 1 calc R . .
H43C H 0.3816 0.2800 0.2910 0.218 Uiso 1 1 calc R . .
C44 C 0.4414(14) -0.2489(11) 0.2887(14) 0.171(12) Uani 1 1 d . . .
H44A H 0.4228 -0.2659 0.3324 0.257 Uiso 1 1 calc R . .
H44B H 0.4919 -0.2431 0.3010 0.257 Uiso 1 1 calc R . .
H44C H 0.4303 -0.2866 0.2493 0.257 Uiso 1 1 calc R . .
C45 C 0.0177(13) -0.2155(12) 0.1755(12) 0.150(10) Uani 1 1 d . . .
H45A H 0.0342 -0.2325 0.1305 0.226 Uiso 1 1 calc R . .
H45B H -0.0317 -0.2023 0.1638 0.226 Uiso 1 1 calc R . .
H45C H 0.0240 -0.2566 0.2121 0.226 Uiso 1 1 calc R . .
O1 O 0.3329(6) 0.1696(6) 0.3828(6) 0.098(3) Uani 1 1 d . . .
O2 O 0.4158(7) 0.2357(9) 0.4735(8) 0.141(5) Uani 1 1 d . . .
O3 O 0.3168(7) 0.3012(7) 0.4161(9) 0.132(5) Uani 1 1 d . . .
O4 O 0.4128(11) -0.1142(9) 0.3224(7) 0.165(7) Uani 1 1 d . . .
O5 O 0.3260(7) -0.1702(8) 0.2340(10) 0.142(5) Uani 1 1 d . . .
O6 O 0.4309(7) -0.1363(7) 0.1949(7) 0.117(4) Uani 1 1 d . . .
O7 O 0.1351(9) -0.1569(9) 0.2221(13) 0.175(8) Uani 1 1 d . . .
O8 O 0.0620(13) -0.0770(10) 0.1533(10) 0.194(9) Uani 1 1 d . . .
O9 O 0.0428(9) -0.1099(11) 0.2760(8) 0.180(8) Uani 1 1 d . . .
S4 S 0.1485(8) 0.2588(9) 0.1060(10) 0.155(9) Uani 0.50 1 d PD . .
C46 C 0.102(2) 0.295(2) 0.1748(16) 0.093(4) Uani 0.50 1 d PD . .
O10 O 0.1863(10) 0.1914(10) 0.1347(11) 0.093(4) Uani 0.50 1 d PD . .
O11 O 0.0924(9) 0.2409(11) 0.0447(11) 0.093(4) Uani 0.50 1 d PD . .
O12 O 0.1918(10) 0.3212(9) 0.0876(13) 0.093(4) Uani 0.50 1 d PD . .
S4A S 0.1655(5) 0.2744(6) 0.1267(6) 0.071(3) Uani 0.50 1 d PD . .
C46A C 0.116(3) 0.291(3) 0.1988(19) 0.131(6) Uani 0.50 1 d PD . .
O10A O 0.2268(9) 0.2381(12) 0.1677(12) 0.131(6) Uani 0.50 1 d PD . .
O11A O 0.1234(12) 0.2237(11) 0.0748(14) 0.131(6) Uani 0.50 1 d PD . .
O12A O 0.1810(11) 0.3466(9) 0.0933(15) 0.131(6) Uani 0.50 1 d PD . .

loop_
_atom_site_aniso_label
_atom_site_aniso_U_11
_atom_site_aniso_U_22
_atom_site_aniso_U_33
_atom_site_aniso_U_23
_atom_site_aniso_U_13
_atom_site_aniso_U_12
Ag1 0.0447(4) 0.0587(5) 0.0536(5) 0.0023(4) 0.0338(4) 0.0031(4)
Ag2 0.0433(5) 0.1080(8) 0.0433(5) 0.0100(4) 0.0239(4) -0.0015(5)
Ag3 0.0706(6) 0.0677(6) 0.0470(5) 0.0020(4) 0.0387(4) 0.0010(4)
Ag4 0.0421(5) 0.1095(8) 0.0447(5) -0.0015(5) 0.0233(4) 0.0142(5)
S1 0.088(2) 0.078(2) 0.117(3) -0.046(2) 0.058(2) -0.035(2)
S2 0.120(3) 0.071(2) 0.084(2) 0.0329(19) 0.060(2) 0.052(2)
S3 0.097(3) 0.114(3) 0.113(3) -0.068(3) 0.063(3) -0.072(3)
N1 0.038(4) 0.039(4) 0.043(4) -0.001(3) 0.021(3) 0.008(3)
N2 0.037(4) 0.055(5) 0.030(4) 0.000(3) 0.018(3) 0.005(4)
N3 0.040(5) 0.098(7) 0.040(5) 0.004(5) 0.019(4) 0.002(5)
N4 0.037(4) 0.059(5) 0.040(4) -0.006(4) 0.020(4) -0.013(4)
N5 0.041(4) 0.049(5) 0.037(4) -0.002(4) 0.019(3) 0.002(4)
N6 0.056(5) 0.031(4) 0.040(4) 0.004(3) 0.029(4) 0.001(4)
N7 0.036(4) 0.057(5) 0.037(4) 0.007(4) 0.014(3) 0.006(4)
N8 0.030(4) 0.064(5) 0.025(4) 0.006(4) 0.014(3) 0.000(4)
N9 0.038(5) 0.139(10) 0.048(6) -0.021(6) 0.003(4) -0.011(6)
N10 0.100(9) 0.094(9) 0.084(9) 0.005(7) 0.009(7) -0.008(8)
N11 0.051(5) 0.092(8) 0.066(7) -0.010(6) -0.021(5) 0.002(5)
N12 0.138(13) 0.160(15) 0.097(11) 0.034(10) -0.045(10) -0.044(12)
C1 0.048(5) 0.057(6) 0.042(5) 0.010(5) 0.024(5) 0.019(5)
C2 0.058(6) 0.047(6) 0.049(6) 0.018(5) 0.031(5) 0.014(5)
C3 0.042(5) 0.046(5) 0.036(5) -0.002(4) 0.025(4) -0.003(4)
C4 0.025(4) 0.063(6) 0.031(5) 0.007(4) 0.004(4) 0.003(4)
C5 0.042(6) 0.225(19) 0.036(6) 0.036(9) 0.017(5) 0.047(9)
C6 0.045(6) 0.161(14) 0.040(6) 0.026(7) 0.023(5) 0.037(8)
C7 0.033(5) 0.075(7) 0.033(5) -0.007(5) 0.018(4) -0.002(5)
C8 0.041(5) 0.045(5) 0.039(5) -0.005(4) 0.026(4) -0.005(4)
C9 0.037(5) 0.053(6) 0.030(5) -0.002(4) 0.014(4) 0.008(4)
C10 0.045(5) 0.052(6) 0.029(5) 0.014(4) 0.018(4) 0.005(5)
C11 0.045(5) 0.048(6) 0.047(6) 0.004(5) 0.020(5) 0.016(5)
C12 0.033(4) 0.053(6) 0.027(4) 0.000(4) 0.019(4) -0.009(4)
C13 0.076(7) 0.048(6) 0.072(7) -0.012(5) 0.059(6) -0.008(6)
C14 0.070(7) 0.043(6) 0.077(8) 0.010(5) 0.056(6) 0.007(5)
C15 0.038(5) 0.079(8) 0.033(5) 0.002(5) 0.012(4) 0.001(5)
C16 0.040(5) 0.089(8) 0.032(5) -0.009(5) 0.015(4) 0.000(5)
C17 0.043(5) 0.046(5) 0.032(5) 0.007(4) 0.020(4) 0.008(4)
C18 0.039(5) 0.049(6) 0.054(6) 0.003(5) 0.029(5) -0.002(4)
C19 0.041(5) 0.063(7) 0.051(6) 0.008(5) 0.028(5) 0.006(5)
C20 0.068(7) 0.065(7) 0.041(6) 0.008(5) 0.033(5) 0.021(6)
C21 0.036(5) 0.063(7) 0.043(5) 0.010(5) 0.023(4) 0.007(5)
C22 0.030(4) 0.077(7) 0.027(5) 0.003(5) 0.009(4) 0.010(5)
C23 0.033(4) 0.037(5) 0.040(5) 0.006(4) 0.019(4) 0.002(4)
C24 0.043(5) 0.055(6) 0.045(6) -0.005(5) 0.022(5) 0.007(5)
C25 0.045(5) 0.054(6) 0.031(5) -0.005(4) 0.019(4) -0.002(5)
C26 0.047(5) 0.054(6) 0.037(5) 0.007(4) 0.023(4) 0.014(5)
C27 0.052(6) 0.052(6) 0.054(6) -0.004(5) 0.035(5) 0.001(5)
C28 0.049(5) 0.043(6) 0.052(6) -0.005(4) 0.033(5) 0.001(5)
C29 0.041(6) 0.26(2) 0.044(7) -0.051(10) 0.002(6) -0.053(10)
C30 0.056(8) 0.32(3) 0.087(11) -0.098(16) 0.023(8) -0.048(14)
C31 0.042(6) 0.096(9) 0.042(6) -0.011(6) -0.008(5) 0.006(6)
C32 0.074(8) 0.081(9) 0.043(6) -0.015(6) 0.008(6) -0.025(7)
C33 0.056(7) 0.165(15) 0.041(6) -0.017(8) 0.014(6) -0.043(9)
C34 0.054(7) 0.194(18) 0.058(8) -0.011(10) 0.004(6) -0.039(10)
C35 0.049(6) 0.057(7) 0.062(7) -0.014(6) -0.014(5) 0.012(5)
C36 0.080(9) 0.092(10) 0.070(9) 0.004(8) -0.029(7) -0.038(8)
C37 0.047(6) 0.070(8) 0.052(6) -0.022(6) 0.000(5) 0.008(5)
C38 0.065(7) 0.062(7) 0.058(7) -0.003(6) -0.009(6) -0.004(6)
C39 0.061(7) 0.072(8) 0.044(6) -0.006(6) -0.008(5) 0.004(6)
C40 0.056(6) 0.056(7) 0.063(7) -0.012(6) 0.001(6) 0.008(6)
C41 0.064(7) 0.089(9) 0.059(8) -0.005(7) 0.009(6) -0.019(7)
C42 0.053(7) 0.118(11) 0.045(7) -0.006(7) 0.002(5) -0.010(7)
C43 0.19(2) 0.102(14) 0.17(2) -0.018(13) 0.123(18) -0.058(14)
C44 0.23(2) 0.109(14) 0.21(2) 0.109(15) 0.15(2) 0.136(16)
C45 0.18(2) 0.137(17) 0.143(17) -0.090(14) 0.067(15) -0.119(16)
O1 0.110(8) 0.099(7) 0.095(7) -0.050(6) 0.047(6) -0.055(6)
O2 0.113(9) 0.161(12) 0.138(11) -0.097(10) -0.011(8) -0.001(9)
O3 0.123(10) 0.092(8) 0.194(14) -0.008(9) 0.063(10) 0.007(8)
O4 0.27(2) 0.146(12) 0.072(8) -0.004(8) 0.020(10) 0.085(13)
O5 0.092(8) 0.120(10) 0.222(16) -0.021(10) 0.055(9) 0.026(7)
O6 0.141(10) 0.120(9) 0.106(8) 0.041(7) 0.074(8) 0.063(8)
O7 0.123(12) 0.110(11) 0.30(2) -0.073(13) 0.069(13) -0.055(9)
O8 0.29(2) 0.138(13) 0.143(13) -0.028(11) 0.012(14) -0.127(16)
O9 0.184(14) 0.240(18) 0.138(11) -0.116(12) 0.096(11) -0.140(14)
S4 0.146(15) 0.106(12) 0.23(2) 0.081(15) 0.081(14) 0.024(11)
C46 0.099(8) 0.080(8) 0.103(9) 0.036(7) 0.027(7) 0.026(7)
O10 0.099(8) 0.080(8) 0.103(9) 0.036(7) 0.027(7) 0.026(7)
O11 0.099(8) 0.080(8) 0.103(9) 0.036(7) 0.027(7) 0.026(7)
O12 0.099(8) 0.080(8) 0.103(9) 0.036(7) 0.027(7) 0.026(7)
S4A 0.072(4) 0.067(5) 0.091(5) 0.045(4) 0.064(4) 0.048(4)
C46A 0.116(11) 0.124(12) 0.171(14) 0.076(11) 0.077(11) 0.065(10)
O10A 0.116(11) 0.124(12) 0.171(14) 0.076(11) 0.077(11) 0.065(10)
O11A 0.116(11) 0.124(12) 0.171(14) 0.076(11) 0.077(11) 0.065(10)
O12A 0.116(11) 0.124(12) 0.171(14) 0.076(11) 0.077(11) 0.065(10)

loop_
_atom_type_symbol
_atom_type_description
_atom_type_scat_dispersion_real
_atom_type_scat_dispersion_imag
_atom_type_scat_source
C C 0.0033 0.0016 'International Tables Vol C Tables 4.2.6.8 and 6.1.1.4'
H H 0.0000 0.0000 'International Tables Vol C Tables 4.2.6.8 and 6.1.1.4'
N N 0.0061 0.0033 'International Tables Vol C Tables 4.2.6.8 and 6.1.1.4'
O O 0.0106 0.0060 'International Tables Vol C Tables 4.2.6.8 and 6.1.1.4'
S S 0.1246 0.1234 'International Tables Vol C Tables 4.2.6.8 and 6.1.1.4'
Cl Cl 0.1484 0.1585 'International Tables Vol C Tables 4.2.6.8 and 6.1.1.4'
Ag Ag -0.8971 1.1015 'International Tables Vol C Tables 4.2.6.8 and 6.1.1.4'

loop_
_geom_angle_atom_site_label_1
_geom_angle_atom_site_label_2
_geom_angle_atom_site_label_3
_geom_angle
_geom_angle_site_symmetry_1
_geom_angle_site_symmetry_3
_geom_angle_publ_flag
N1 Ag1 N7 166.8(3) . 3_556 ?
N1 Ag1 O10A 84.1(5) . . ?
N7 Ag1 O10A 104.6(5) 3_556 . ?
N1 Ag1 O10 88.1(5) . . ?
N7 Ag1 O10 95.0(5) 3_556 . ?
O10A Ag1 O10 28.0(6) . . ?
N5 Ag2 N2 129.4(3) . . ?
N5 Ag2 N9 124.4(3) . . ?
N2 Ag2 N9 98.1(3) . . ?
N5 Ag2 O4 94.0(5) . . ?
N2 Ag2 O4 100.7(4) . . ?
N9 Ag2 O4 105.1(6) . . ?
N4 Ag3 N6 147.0(3) 3_655 . ?
N4 Ag3 O5 92.8(5) 3_655 . ?
N6 Ag3 O5 108.7(5) . . ?
N4 Ag3 O7 103.4(6) 3_655 . ?
N6 Ag3 O7 98.4(5) . . ?
O5 Ag3 O7 97.3(5) . . ?
N3 Ag4 N8 129.3(3) 3_655 3_556 ?
N3 Ag4 N11 127.4(4) 3_655 4_465 ?
N8 Ag4 N11 99.1(4) 3_556 4_465 ?
N3 Ag4 O8 93.8(7) 3_655 . ?
N8 Ag4 O8 102.8(5) 3_556 . ?
N11 Ag4 O8 94.1(7) 4_465 . ?
O3 S1 O1 115.7(8) . . ?
O3 S1 O2 108.3(9) . . ?
O1 S1 O2 110.9(9) . . ?
O3 S1 C43 109.9(11) . . ?
O1 S1 C43 107.2(8) . . ?
O2 S1 C43 104.2(12) . . ?
O4 S2 O6 120.5(11) . . ?
O4 S2 O5 107.7(11) . . ?
O6 S2 O5 106.4(9) . . ?
O4 S2 C44 104.3(11) . . ?
O6 S2 C44 108.4(8) . . ?
O5 S2 C44 109.2(12) . . ?
O7 S3 O9 114.7(13) . . ?
O7 S3 O8 103.8(13) . . ?
O9 S3 O8 115.8(13) . . ?
O7 S3 C45 104.8(11) . . ?
O9 S3 C45 109.1(9) . . ?
O8 S3 C45 107.9(11) . . ?
C1 N1 N2 118.1(7) . . ?
C1 N1 Ag1 125.3(6) . . ?
N2 N1 Ag1 116.6(5) . . ?
N1 N2 C4 120.2(7) . . ?
N1 N2 Ag2 118.4(5) . . ?
C4 N2 Ag2 121.0(6) . . ?
C5 N3 N4 119.1(9) . . ?
C5 N3 Ag4 120.2(8) . 3_655 ?
N4 N3 Ag4 120.7(6) . 3_655 ?
C8 N4 N3 119.8(8) . . ?
C8 N4 Ag3 123.2(7) . 3_655 ?
N3 N4 Ag3 116.4(6) . 3_655 ?
C15 N5 N6 118.0(8) . . ?
C15 N5 Ag2 119.7(7) . . ?
N6 N5 Ag2 122.1(5) . . ?
C18 N6 N5 120.4(8) . . ?
C18 N6 Ag3 122.8(7) . . ?
N5 N6 Ag3 116.7(5) . . ?
C19 N7 N8 119.4(8) . . ?
C19 N7 Ag1 123.4(7) . 3_556 ?
N8 N7 Ag1 117.2(5) . 3_556 ?
C22 N8 N7 119.9(8) . . ?
C22 N8 Ag4 121.0(6) . 3_556 ?
N7 N8 Ag4 118.8(5) . 3_556 ?
C29 N9 N10 120.5(11) . . ?
C29 N9 Ag2 115.7(8) . . ?
N10 N9 Ag2 123.9(8) . . ?
N9 N10 C32 120.2(12) . . ?
N12 N11 C33 121.0(12) . . ?
N12 N11 Ag4 122.7(11) . 4_666 ?
C33 N11 Ag4 116.0(8) . 4_666 ?
N11 N12 C36 119.6(15) . . ?
N1 C1 C2 125.3(9) . . ?
N1 C1 H1 117.4 . . ?
C2 C1 H1 117.4 . . ?
C3 C2 C1 117.8(9) . . ?
C3 C2 H2 121.1 . . ?
C1 C2 H2 121.1 . . ?
C2 C3 C4 115.3(8) . . ?
C2 C3 C9 123.0(8) . . ?
C4 C3 C9 121.6(9) . . ?
N2 C4 C3 123.2(9) . . ?
N2 C4 H4 118.4 . . ?
C3 C4 H4 118.4 . . ?
N3 C5 C6 121.6(12) . . ?
N3 C5 H5 119.2 . . ?
C6 C5 H5 119.2 . . ?
C7 C6 C5 119.8(11) . . ?
C7 C6 H6 120.1 . . ?
C5 C6 H6 120.1 . . ?
C6 C7 C8 114.7(9) . . ?
C6 C7 C12 122.8(9) . . ?
C8 C7 C12 122.4(9) . . ?
N4 C8 C7 125.0(10) . . ?
N4 C8 H8 117.5 . . ?
C7 C8 H8 117.5 . . ?
C10 C9 C14 117.1(8) . . ?
C10 C9 C3 120.4(8) . . ?
C14 C9 C3 122.4(9) . . ?
C9 C10 C11 120.9(9) . . ?
C9 C10 H10 119.6 . . ?
C11 C10 H10 119.6 . . ?
C12 C11 C10 120.9(9) . . ?
C12 C11 H11 119.6 . . ?
C10 C11 H11 119.6 . . ?
C11 C12 C13 118.1(8) . . ?
C11 C12 C7 120.3(9) . . ?
C13 C12 C7 121.5(8) . . ?
C14 C13 C12 120.6(10) . . ?
C14 C13 H13 119.7 . . ?
C12 C13 H13 119.7 . . ?
C13 C14 C9 122.3(10) . . ?
C13 C14 H14 118.8 . . ?
C9 C14 H14 118.8 . . ?
N5 C15 C16 123.5(10) . . ?
N5 C15 H15 118.3 . . ?
C16 C15 H15 118.3 . . ?
C15 C16 C17 118.7(9) . . ?
C15 C16 H16 120.7 . . ?
C17 C16 H16 120.7 . . ?
C16 C17 C18 116.0(8) . . ?
C16 C17 C23 121.7(8) . . ?
C18 C17 C23 122.2(9) . . ?
N6 C18 C17 123.2(10) . . ?
N6 C18 H18 118.4 . . ?
C17 C18 H18 118.4 . . ?
N7 C19 C20 123.5(11) . . ?
N7 C19 H19 118.2 . . ?
C20 C19 H19 118.2 . . ?
C21 C20 C19 118.2(10) . . ?
C21 C20 H20 120.9 . . ?
C19 C20 H20 120.9 . . ?
C20 C21 C22 115.9(8) . . ?
C20 C21 C26 123.8(9) . . ?
C22 C21 C26 120.3(9) . . ?
N8 C22 C21 123.0(9) . . ?
N8 C22 H22 118.5 . . ?
C21 C22 H22 118.5 . . ?
C24 C23 C28 119.8(8) . . ?
C24 C23 C17 121.1(9) . . ?
C28 C23 C17 119.1(8) . . ?
C23 C24 C25 120.8(10) . . ?
C23 C24 H24 119.6 . . ?
C25 C24 H24 119.6 . . ?
C24 C25 C26 119.8(9) . . ?
C24 C25 H25 120.1 . . ?
C26 C25 H25 120.1 . . ?
C27 C26 C25 119.9(8) . . ?
C27 C26 C21 119.5(10) . . ?
C25 C26 C21 120.3(9) . . ?
C26 C27 C28 119.0(10) . . ?
C26 C27 H27 120.5 . . ?
C28 C27 H27 120.5 . . ?
C27 C28 C23 120.4(9) . . ?
C27 C28 H28 119.8 . . ?
C23 C28 H28 119.8 . . ?
N9 C29 C30 118.1(13) . . ?
N9 C29 H29 121.0 . . ?
C30 C29 H29 121.0 . . ?
C29 C30 C31 126.6(15) . . ?
C29 C30 H30 116.7 . . ?
C31 C30 H30 116.7 . . ?
C32 C31 C30 111.4(12) . . ?
C32 C31 C37 125.4(10) . . ?
C30 C31 C37 122.7(12) . . ?
C31 C32 N10 121.2(11) . . ?
C31 C32 H32 119.4 . . ?
N10 C32 H32 119.4 . . ?
C34 C33 N11 119.7(13) . . ?
C34 C33 H33 120.2 . . ?
N11 C33 H33 120.2 . . ?
C33 C34 C35 124.0(15) . . ?
C33 C34 H34 118.0 . . ?
C35 C34 H34 118.0 . . ?
C36 C35 C34 114.3(11) . . ?
C36 C35 C40 124.4(11) . . ?
C34 C35 C40 121.3(12) . . ?
C35 C36 N12 121.2(13) . . ?
C35 C36 H36 119.4 . . ?
N12 C36 H36 119.4 . . ?
C38 C37 C42 118.5(11) . . ?
C38 C37 C31 120.6(11) . . ?
C42 C37 C31 120.9(10) . . ?
C37 C38 C39 121.4(12) . . ?
C37 C38 H38 119.3 . . ?
C39 C38 H38 119.3 . . ?
C38 C39 C40 120.4(11) . . ?
C38 C39 H39 119.8 . . ?
C40 C39 H39 119.8 . . ?
C41 C40 C39 117.0(11) . . ?
C41 C40 C35 121.4(12) . . ?
C39 C40 C35 121.5(11) . . ?
C40 C41 C42 123.4(12) . . ?
C40 C41 H41 118.3 . . ?
C42 C41 H41 118.3 . . ?
C41 C42 C37 119.3(11) . . ?
C41 C42 H42 120.3 . . ?
C37 C42 H42 120.3 . . ?
S1 C43 H43A 109.5 . . ?
S1 C43 H43B 109.5 . . ?
H43A C43 H43B 109.5 . . ?
S1 C43 H43C 109.5 . . ?
H43A C43 H43C 109.5 . . ?
H43B C43 H43C 109.5 . . ?
S2 C44 H44A 109.5 . . ?
S2 C44 H44B 109.5 . . ?
H44A C44 H44B 109.5 . . ?
S2 C44 H44C 109.5 . . ?
H44A C44 H44C 109.5 . . ?
H44B C44 H44C 109.5 . . ?
S3 C45 H45A 109.5 . . ?
S3 C45 H45B 109.5 . . ?
H45A C45 H45B 109.5 . . ?
S3 C45 H45C 109.5 . . ?
H45A C45 H45C 109.5 . . ?
H45B C45 H45C 109.5 . . ?
S2 O4 Ag2 131.5(8) . . ?
S2 O5 Ag3 124.7(8) . . ?
S3 O7 Ag3 126.0(9) . . ?
S3 O8 Ag4 129.9(9) . . ?
O10 S4 O12 114.7(10) . . ?
O10 S4 O11 112.1(10) . . ?
O12 S4 O11 111.7(9) . . ?
O10 S4 C46 108.7(17) . . ?
O12 S4 C46 106(2) . . ?
O11 S4 C46 102.6(18) . . ?
S4 O10 Ag1 141.8(13) . . ?
O10A S4A O11A 113.6(9) . . ?
O10A S4A O12A 112.9(8) . . ?
O11A S4A O12A 112.9(9) . . ?
O10A S4A C46A 100.7(17) . . ?
O11A S4A C46A 106(3) . . ?
O12A S4A C46A 110(2) . . ?
S4A O10A Ag1 139.7(12) . . ?

loop_
_geom_bond_atom_site_label_1
_geom_bond_atom_site_label_2
_geom_bond_distance
_geom_bond_site_symmetry_2
_geom_bond_publ_flag
Ag1 N1 2.202(7) . ?
Ag1 N7 2.213(7) 3_556 ?
Ag1 O10A 2.399(15) . ?
Ag1 O10 2.581(15) . ?
Ag2 N5 2.242(7) . ?
Ag2 N2 2.306(7) . ?
Ag2 N9 2.338(9) . ?
Ag2 O4 2.425(15) . ?
Ag3 N4 2.254(8) 3_655 ?
Ag3 N6 2.255(8) . ?
Ag3 O5 2.416(12) . ?
Ag3 O7 2.466(13) . ?
Ag4 N3 2.250(8) 3_655 ?
Ag4 N8 2.310(7) 3_556 ?
Ag4 N11 2.341(10) 4_465 ?
Ag4 O8 2.415(14) . ?
S1 O3 1.394(13) . ?
S1 O1 1.439(9) . ?
S1 O2 1.471(14) . ?
S1 C43 1.736(17) . ?
S2 O4 1.395(14) . ?
S2 O6 1.407(10) . ?
S2 O5 1.500(14) . ?
S2 C44 1.764(13) . ?
S3 O7 1.371(17) . ?
S3 O9 1.381(12) . ?
S3 O8 1.442(18) . ?
S3 C45 1.774(14) . ?
N1 C1 1.278(12) . ?
N1 N2 1.317(10) . ?
N2 C4 1.352(11) . ?
N3 C5 1.334(15) . ?
N3 N4 1.337(12) . ?
N3 Ag4 2.250(8) 3_655 ?
N4 C8 1.317(11) . ?
N4 Ag3 2.254(8) 3_655 ?
N5 C15 1.329(12) . ?
N5 N6 1.352(11) . ?
N6 C18 1.319(11) . ?
N7 C19 1.287(13) . ?
N7 N8 1.333(11) . ?
N7 Ag1 2.213(7) 3_556 ?
N8 C22 1.325(11) . ?
N8 Ag4 2.310(7) 3_556 ?
N9 C29 1.287(15) . ?
N9 N10 1.303(15) . ?
N10 C32 1.413(17) . ?
N11 N12 1.325(16) . ?
N11 C33 1.348(17) . ?
N11 Ag4 2.341(10) 4_666 ?
N12 C36 1.384(19) . ?
C1 C2 1.402(13) . ?
C1 H1 0.9400 . ?
C2 C3 1.353(14) . ?
C2 H2 0.9400 . ?
C3 C4 1.388(12) . ?
C3 C9 1.455(12) . ?
C4 H4 0.9400 . ?
C5 C6 1.396(15) . ?
C5 H5 0.9400 . ?
C6 C7 1.368(16) . ?
C6 H6 0.9400 . ?
C7 C8 1.382(13) . ?
C7 C12 1.487(12) . ?
C8 H8 0.9400 . ?
C9 C10 1.378(13) . ?
C9 C14 1.390(13) . ?
C10 C11 1.397(13) . ?
C10 H10 0.9400 . ?
C11 C12 1.360(13) . ?
C11 H11 0.9400 . ?
C12 C13 1.401(15) . ?
C13 C14 1.345(13) . ?
C13 H13 0.9400 . ?
C14 H14 0.9400 . ?
C15 C16 1.370(13) . ?
C15 H15 0.9400 . ?
C16 C17 1.376(14) . ?
C16 H16 0.9400 . ?
C17 C18 1.391(13) . ?
C17 C23 1.497(11) . ?
C18 H18 0.9400 . ?
C19 C20 1.407(13) . ?
C19 H19 0.9400 . ?
C20 C21 1.346(16) . ?
C20 H20 0.9400 . ?
C21 C22 1.410(13) . ?
C21 C26 1.477(12) . ?
C22 H22 0.9400 . ?
C23 C24 1.364(13) . ?
C23 C28 1.404(13) . ?
C24 C25 1.386(13) . ?
C24 H24 0.9400 . ?
C25 C26 1.407(14) . ?
C25 H25 0.9400 . ?
C26 C27 1.391(13) . ?
C27 C28 1.401(13) . ?
C27 H27 0.9400 . ?
C28 H28 0.9400 . ?
C29 C30 1.33(2) . ?
C29 H29 0.9400 . ?
C30 C31 1.390(19) . ?
C30 H30 0.9400 . ?
C31 C32 1.353(17) . ?
C31 C37 1.486(16) . ?
C32 H32 0.9400 . ?
C33 C34 1.288(17) . ?
C33 H33 0.9400 . ?
C34 C35 1.413(17) . ?
C34 H34 0.9400 . ?
C35 C36 1.369(19) . ?
C35 C40 1.492(16) . ?
C36 H36 0.9400 . ?
C37 C38 1.374(15) . ?
C37 C42 1.393(17) . ?
C38 C39 1.386(16) . ?
C38 H38 0.9400 . ?
C39 C40 1.398(17) . ?
C39 H39 0.9400 . ?
C40 C41 1.368(16) . ?
C41 C42 1.373(17) . ?
C41 H41 0.9400 . ?
C42 H42 0.9400 . ?
C43 H43A 0.9700 . ?
C43 H43B 0.9700 . ?
C43 H43C 0.9700 . ?
C44 H44A 0.9700 . ?
C44 H44B 0.9700 . ?
C44 H44C 0.9700 . ?
C45 H45A 0.9700 . ?
C45 H45B 0.9700 . ?
C45 H45C 0.9700 . ?
S4 O10 1.433(9) . ?
S4 O12 1.442(9) . ?
S4 O11 1.456(10) . ?
S4 C46 1.770(10) . ?
S4A O10A 1.439(9) . ?
S4A O11A 1.441(9) . ?
S4A O12A 1.446(9) . ?
S4A C46A 1.766(10) . ?

loop_
_geom_torsion_atom_site_label_1
_geom_torsion_atom_site_label_2
_geom_torsion_atom_site_label_3
_geom_torsion_atom_site_label_4
_geom_torsion
_geom_torsion_site_symmetry_1
_geom_torsion_site_symmetry_2
_geom_torsion_site_symmetry_3
_geom_torsion_site_symmetry_4
_geom_torsion_publ_flag
N7 Ag1 N1 C1 124.0(13) 3_556 . . . ?
O10A Ag1 N1 C1 -8.0(10) . . . . ?
O10 Ag1 N1 C1 19.7(9) . . . . ?
N7 Ag1 N1 N2 -58.8(15) 3_556 . . . ?
O10A Ag1 N1 N2 169.2(9) . . . . ?
O10 Ag1 N1 N2 -163.1(8) . . . . ?
C1 N1 N2 C4 -2.2(13) . . . . ?
Ag1 N1 N2 C4 -179.6(7) . . . . ?
C1 N1 N2 Ag2 171.5(7) . . . . ?
Ag1 N1 N2 Ag2 -5.9(8) . . . . ?
N5 Ag2 N2 N1 30.0(8) . . . . ?
N9 Ag2 N2 N1 -118.6(7) . . . . ?
O4 Ag2 N2 N1 134.3(8) . . . . ?
N5 Ag2 N2 C4 -156.4(7) . . . . ?
N9 Ag2 N2 C4 55.0(8) . . . . ?
O4 Ag2 N2 C4 -52.1(9) . . . . ?
C5 N3 N4 C8 -1.9(17) . . . . ?
Ag4 N3 N4 C8 178.4(7) 3_655 . . . ?
C5 N3 N4 Ag3 -173.4(11) . . . 3_655 ?
Ag4 N3 N4 Ag3 6.9(10) 3_655 . . 3_655 ?
N2 Ag2 N5 C15 -136.8(7) . . . . ?
N9 Ag2 N5 C15 4.6(10) . . . . ?
O4 Ag2 N5 C15 115.9(8) . . . . ?
N2 Ag2 N5 N6 48.1(8) . . . . ?
N9 Ag2 N5 N6 -170.5(7) . . . . ?
O4 Ag2 N5 N6 -59.2(7) . . . . ?
C15 N5 N6 C18 3.3(13) . . . . ?
Ag2 N5 N6 C18 178.4(7) . . . . ?
C15 N5 N6 Ag3 178.9(7) . . . . ?
Ag2 N5 N6 Ag3 -6.0(9) . . . . ?
N4 Ag3 N6 C18 117.8(8) 3_655 . . . ?
O5 Ag3 N6 C18 -114.1(8) . . . . ?
O7 Ag3 N6 C18 -13.4(9) . . . . ?
N4 Ag3 N6 N5 -57.7(9) 3_655 . . . ?
O5 Ag3 N6 N5 70.4(7) . . . . ?
O7 Ag3 N6 N5 171.1(7) . . . . ?
C19 N7 N8 C22 2.5(13) . . . . ?
Ag1 N7 N8 C22 -177.3(7) 3_556 . . . ?
C19 N7 N8 Ag4 -171.4(7) . . . 3_556 ?
Ag1 N7 N8 Ag4 8.8(8) 3_556 . . 3_556 ?
N5 Ag2 N9 C29 173.9(13) . . . . ?
N2 Ag2 N9 C29 -35.3(14) . . . . ?
O4 Ag2 N9 C29 68.1(15) . . . . ?
N5 Ag2 N9 N10 -5.3(14) . . . . ?
N2 Ag2 N9 N10 145.6(12) . . . . ?
O4 Ag2 N9 N10 -111.0(12) . . . . ?
C29 N9 N10 C32 13(2) . . . . ?
Ag2 N9 N10 C32 -167.7(10) . . . . ?
C33 N11 N12 C36 2(3) . . . . ?
Ag4 N11 N12 C36 175.7(13) 4_666 . . . ?
N2 N1 C1 C2 2.2(16) . . . . ?
Ag1 N1 C1 C2 179.3(8) . . . . ?
N1 C1 C2 C3 -1.6(17) . . . . ?
C1 C2 C3 C4 1.0(15) . . . . ?
C1 C2 C3 C9 178.9(10) . . . . ?
N1 N2 C4 C3 1.9(14) . . . . ?
Ag2 N2 C4 C3 -171.7(7) . . . . ?
C2 C3 C4 N2 -1.2(15) . . . . ?
C9 C3 C4 N2 -179.1(9) . . . . ?
N4 N3 C5 C6 -1(2) . . . . ?
Ag4 N3 C5 C6 179.1(13) 3_655 . . . ?
N3 C5 C6 C7 2(3) . . . . ?
C5 C6 C7 C8 -1(2) . . . . ?
C5 C6 C7 C12 177.5(13) . . . . ?
N3 N4 C8 C7 3.2(15) . . . . ?
Ag3 N4 C8 C7 174.0(8) 3_655 . . . ?
C6 C7 C8 N4 -1.7(16) . . . . ?
C12 C7 C8 N4 179.9(9) . . . . ?
C2 C3 C9 C10 -150.9(10) . . . . ?
C4 C3 C9 C10 26.8(14) . . . . ?
C2 C3 C9 C14 24.7(16) . . . . ?
C4 C3 C9 C14 -157.6(10) . . . . ?
C14 C9 C10 C11 3.4(15) . . . . ?
C3 C9 C10 C11 179.2(9) . . . . ?
C9 C10 C11 C12 -1.9(16) . . . . ?
C10 C11 C12 C13 -0.3(15) . . . . ?
C10 C11 C12 C7 -179.3(9) . . . . ?
C6 C7 C12 C11 -26.5(16) . . . . ?
C8 C7 C12 C11 151.8(10) . . . . ?
C6 C7 C12 C13 154.6(12) . . . . ?
C8 C7 C12 C13 -27.1(15) . . . . ?
C11 C12 C13 C14 1.0(17) . . . . ?
C7 C12 C13 C14 179.9(11) . . . . ?
C12 C13 C14 C9 0.6(19) . . . . ?
C10 C9 C14 C13 -2.8(17) . . . . ?
C3 C9 C14 C13 -178.5(11) . . . . ?
N6 N5 C15 C16 -3.8(16) . . . . ?
Ag2 N5 C15 C16 -179.0(9) . . . . ?
N5 C15 C16 C17 3.5(18) . . . . ?
C15 C16 C17 C18 -2.6(15) . . . . ?
C15 C16 C17 C23 179.7(10) . . . . ?
N5 N6 C18 C17 -2.8(14) . . . . ?
Ag3 N6 C18 C17 -178.1(7) . . . . ?
C16 C17 C18 N6 2.4(15) . . . . ?
C23 C17 C18 N6 -179.9(9) . . . . ?
N8 N7 C19 C20 -3.5(15) . . . . ?
Ag1 N7 C19 C20 176.2(8) 3_556 . . . ?
N7 C19 C20 C21 1.8(16) . . . . ?
C19 C20 C21 C22 0.8(15) . . . . ?
C19 C20 C21 C26 -178.2(9) . . . . ?
N7 N8 C22 C21 0.2(15) . . . . ?
Ag4 N8 C22 C21 173.9(7) 3_556 . . . ?
C20 C21 C22 N8 -1.7(15) . . . . ?
C26 C21 C22 N8 177.3(9) . . . . ?
C16 C17 C23 C24 28.2(14) . . . . ?
C18 C17 C23 C24 -149.4(10) . . . . ?
C16 C17 C23 C28 -152.4(10) . . . . ?
C18 C17 C23 C28 30.0(14) . . . . ?
C28 C23 C24 C25 0.9(15) . . . . ?
C17 C23 C24 C25 -179.8(9) . . . . ?
C23 C24 C25 C26 2.5(15) . . . . ?
C24 C25 C26 C27 -4.9(15) . . . . ?
C24 C25 C26 C21 -178.6(9) . . . . ?
C20 C21 C26 C27 -23.8(15) . . . . ?
C22 C21 C26 C27 157.2(10) . . . . ?
C20 C21 C26 C25 149.8(11) . . . . ?
C22 C21 C26 C25 -29.1(14) . . . . ?
C25 C26 C27 C28 3.8(15) . . . . ?
C21 C26 C27 C28 177.6(9) . . . . ?
C26 C27 C28 C23 -0.5(16) . . . . ?
C24 C23 C28 C27 -1.9(15) . . . . ?
C17 C23 C28 C27 178.7(9) . . . . ?
N10 N9 C29 C30 -17(3) . . . . ?
Ag2 N9 C29 C30 163.6(18) . . . . ?
N9 C29 C30 C31 9(4) . . . . ?
C29 C30 C31 C32 3(3) . . . . ?
C29 C30 C31 C37 175(2) . . . . ?
C30 C31 C32 N10 -7(2) . . . . ?
C37 C31 C32 N10 -178.6(12) . . . . ?
N9 N10 C32 C31 0(2) . . . . ?
N12 N11 C33 C34 -5(3) . . . . ?
Ag4 N11 C33 C34 -179.2(14) 4_666 . . . ?
N11 C33 C34 C35 4(3) . . . . ?
C33 C34 C35 C36 0(2) . . . . ?
C33 C34 C35 C40 179.6(16) . . . . ?
C34 C35 C36 N12 -3(2) . . . . ?
C40 C35 C36 N12 177.3(15) . . . . ?
N11 N12 C36 C35 2(3) . . . . ?
C32 C31 C37 C38 16.9(19) . . . . ?
C30 C31 C37 C38 -154.1(18) . . . . ?
C32 C31 C37 C42 -164.4(14) . . . . ?
C30 C31 C37 C42 25(2) . . . . ?
C42 C37 C38 C39 0.6(19) . . . . ?
C31 C37 C38 C39 179.3(11) . . . . ?
C37 C38 C39 C40 0.4(18) . . . . ?
C38 C39 C40 C41 -0.1(18) . . . . ?
C38 C39 C40 C35 -177.3(11) . . . . ?
C36 C35 C40 C41 16.1(19) . . . . ?
C34 C35 C40 C41 -163.3(14) . . . . ?
C36 C35 C40 C39 -166.9(13) . . . . ?
C34 C35 C40 C39 13.6(18) . . . . ?
C39 C40 C41 C42 -1(2) . . . . ?
C35 C40 C41 C42 175.9(13) . . . . ?
C40 C41 C42 C37 2(2) . . . . ?
C38 C37 C42 C41 -2(2) . . . . ?
C31 C37 C42 C41 179.5(12) . . . . ?
O6 S2 O4 Ag2 52.0(19) . . . . ?
O5 S2 O4 Ag2 -70.2(18) . . . . ?
C44 S2 O4 Ag2 173.8(15) . . . . ?
N5 Ag2 O4 S2 107.0(17) . . . . ?
N2 Ag2 O4 S2 -24.3(18) . . . . ?
N9 Ag2 O4 S2 -125.8(16) . . . . ?
O4 S2 O5 Ag3 38.1(13) . . . . ?
O6 S2 O5 Ag3 -92.4(11) . . . . ?
C44 S2 O5 Ag3 150.7(11) . . . . ?
N4 Ag3 O5 S2 90.9(11) 3_655 . . . ?
N6 Ag3 O5 S2 -63.7(12) . . . . ?
O7 Ag3 O5 S2 -165.2(12) . . . . ?
O9 S3 O7 Ag3 -77.0(18) . . . . ?
O8 S3 O7 Ag3 50.3(16) . . . . ?
C45 S3 O7 Ag3 163.4(13) . . . . ?
N4 Ag3 O7 S3 -77.7(16) 3_655 . . . ?
N6 Ag3 O7 S3 77.4(16) . . . . ?
O5 Ag3 O7 S3 -172.4(15) . . . . ?
O7 S3 O8 Ag4 -73.2(19) . . . . ?
O9 S3 O8 Ag4 53(2) . . . . ?
C45 S3 O8 Ag4 176.0(16) . . . . ?
N3 Ag4 O8 S3 105.3(19) 3_655 . . . ?
N8 Ag4 O8 S3 -26(2) 3_556 . . . ?
N11 Ag4 O8 S3 -126.7(19) 4_465 . . . ?
O12 S4 O10 Ag1 80(2) . . . . ?
O11 S4 O10 Ag1 -151.1(16) . . . . ?
C46 S4 O10 Ag1 -38(3) . . . . ?
N1 Ag1 O10 S4 -124.4(18) . . . . ?
N7 Ag1 O10 S4 68.4(18) 3_556 . . . ?
O11A S4A O10A Ag1 -62(3) . . . . ?
O12A S4A O10A Ag1 167(2) . . . . ?
C46A S4A O10A Ag1 50(3) . . . . ?
